data_4125259
loop_
_publ_author_name
'Pfeifer, Lukas'
'Engle, Keary M.'
'Pidgeon, George W.'
'Sparkes, Hazel A.'
'Thompson, Amber L.'
'Brown, John M.'
'Gouverneur, V\'eronique'

_publ_section_title
;
 Hydrogen-Bonded Homoleptic Fluoride-Diarylurea Complexes: Structure,
 Reactivity, and Coordinating Power.
;
_journal_issue 40
_journal_name_full 'Journal of the American Chemical Society'
_journal_page_first 13314
_journal_paper_doi 10.1021/jacs.6b07501
_journal_volume 138
_journal_year 2016
_chemical_compound_source complexation
_chemical_formula_moiety '2(C15 H16 N2 O), C16 H36 N, F'
_chemical_formula_sum 'C46 H68 F N5 O2'
_chemical_formula_weight 742.08
_chemical_melting_point ?
_space_group_IT_number 15
_symmetry_cell_setting monoclinic
_symmetry_space_group_name_Hall '-C 2yc'
_symmetry_space_group_name_H-M 'C 1 2/c 1'
_atom_sites_solution_hydrogens difmap
_atom_sites_solution_primary other
_audit_creation_date 13-04-15
_audit_creation_method CRYSTALS_ver_14.40
_cell_angle_alpha 90
_cell_angle_beta 107.3282(4)
_cell_angle_gamma 90
_cell_formula_units_Z 8
_cell_length_a 23.8541(2)
_cell_length_b 15.0254(2)
_cell_length_c 25.4496(3)
_cell_measurement_reflns_used 10100
_cell_measurement_temperature 150
_cell_measurement_theta_max 27
_cell_measurement_theta_min 5
_cell_volume 8707.59(17)
_computing_cell_refinement 'DENZO/SCALEPACK (Otwinowski & Minor, 1997)'
_computing_data_collection 'COLLECT (Nonius, 2001).'
_computing_data_reduction 'DENZO/SCALEPACK (Otwinowski & Minor, 1997)'
_computing_molecular_graphics 'CAMERON (Watkin et al., 1996)'
_computing_publication_material 'CRYSTALS (Betteridge et al., 2003)'
_computing_structure_refinement 'CRYSTALS (Betteridge et al., 2003)'
_computing_structure_solution 'Superflip (Palatinus & Chapuis, 2007)'
_diffrn_ambient_temperature 150
_diffrn_measured_fraction_theta_full 0.991
_diffrn_measured_fraction_theta_max 0.990
_diffrn_measurement_device Area
_diffrn_measurement_device_type 'Nonius KappaCCD'
_diffrn_measurement_method \w
_diffrn_radiation_monochromator graphite
_diffrn_radiation_type 'Mo K\a'
_diffrn_radiation_wavelength 0.71073
_diffrn_reflns_av_R_equivalents 0.034
_diffrn_reflns_limit_h_max 30
_diffrn_reflns_limit_h_min -30
_diffrn_reflns_limit_k_max 16
_diffrn_reflns_limit_k_min -19
_diffrn_reflns_limit_l_max 32
_diffrn_reflns_limit_l_min -32
_diffrn_reflns_number 62224
_diffrn_reflns_theta_full 26.903
_diffrn_reflns_theta_max 27.452
_diffrn_reflns_theta_min 5.108
_diffrn_standards_number 0
_exptl_absorpt_coefficient_mu 0.072
_exptl_absorpt_correction_T_max 0.98
_exptl_absorpt_correction_T_min 0.84
_exptl_absorpt_correction_type multi-scan
_exptl_absorpt_process_details 'DENZO/SCALEPACK (Otwinowski & Minor, 1997)'
_exptl_crystal_colour clear_pale_colourless
_exptl_crystal_density_diffrn 1.132
_exptl_crystal_density_meas ?
_exptl_crystal_density_method 'not measured'
_exptl_crystal_description block
_exptl_crystal_F_000 3232
_exptl_crystal_size_max 0.410
_exptl_crystal_size_mid 0.380
_exptl_crystal_size_min 0.310
_refine_diff_density_max 0.37
_refine_diff_density_min -0.38
_refine_ls_extinction_method None
_refine_ls_goodness_of_fit_ref 0.9900
_refine_ls_hydrogen_treatment constr
_refine_ls_matrix_type full
_refine_ls_number_parameters 488
_refine_ls_number_reflns 9869
_refine_ls_number_restraints 0
_refine_ls_R_factor_all 0.0964
_refine_ls_R_factor_gt 0.0573
_refine_ls_shift/su_max 0.0005144
_refine_ls_shift/su_mean 0.0000550
_refine_ls_structure_factor_coef Fsqd
_refine_ls_weighting_details
;
 Method= Modified Sheldrick 
 w=1/[\s^2^(F^2^) + ( 0.04P)^2^ + 8.52P] 
 ,where P=(max(Fo^2^,0) + 2Fc^2^)/3 
;
_refine_ls_weighting_scheme calc
_refine_ls_wR_factor_all 0.1290
_refine_ls_wR_factor_gt 0.1154
_refine_ls_wR_factor_ref 0.1290
_reflns_limit_h_max 29
_reflns_limit_h_min -30
_reflns_limit_k_max 19
_reflns_limit_k_min 0
_reflns_limit_l_max 32
_reflns_limit_l_min 0
_reflns_number_gt 6663
_reflns_number_total 9870
_reflns_threshold_expression I>2.0\s(I)
_oxford_diffrn_Wilson_B_factor NaN
_oxford_diffrn_Wilson_scale NaN
_oxford_refine_ls_r_factor_ref 0.0964
_oxford_refine_ls_scale 0.17757(8)
_oxford_reflns_number_all 9869
_oxford_reflns_threshold_expression_ref I>-3.0\s(I)
_oxford_structure_analysis_title 014gwp12
_cod_data_source_file ja6b07501_si_002.cif
_cod_data_source_block 2f
_cod_depositor_comments
;
The following automatic conversions were performed:

'_chemical_melting_point' value 'not measured' was changed to '?' -
the value is undefined or not given.

'_atom_sites_solution_primary' value 'Other' changed to 'other'
according to
/usr/data/users/saulius/crontab/automatic-downloads/rss-feeds/ACS/lib/dictionaries/cif_core.dic
dictionary named 'cif_core.dic' version 2.4.2 from 2011-04-26.

'_exptl_crystal_density_meas' value 'not measured' was changed to '?'
- the value is perceived as not measured.

Automatic conversion script
Id: cif_fix_values 4268 2015-11-12 08:31:59Z antanas 

 Adding full bibliography for 4125254--4125278.cif.
;
_cod_original_sg_symbol_H-M 'C 2/c '
_cod_original_formula_sum 'C46 H68 F1 N5 O2'
_cod_database_code 4125259

loop_
_symmetry_equiv_pos_as_xyz
x,y,z
-x,-y,-z
x+1/2,y+1/2,z
-x+1/2,-y+1/2,-z
x,-y,z+1/2
-x,y,-z+1/2
x+1/2,-y+1/2,z+1/2
-x+1/2,y+1/2,-z+1/2

loop_
_atom_site_label
_atom_site_type_symbol
_atom_site_fract_x
_atom_site_fract_y
_atom_site_fract_z
_atom_site_U_iso_or_equiv
_atom_site_occupancy
_atom_site_adp_type
_atom_site_refinement_flags_posn
_atom_site_refinement_flags_adp
O2 O 0.54575(7) 0.59444(9) 0.43241(5) 0.0597 1.0000 Uani . .
N51 N 0.73888(6) 0.66177(9) 0.68587(5) 0.0324 1.0000 Uani . .
C52 C 0.80077(7) 0.67117(11) 0.72478(7) 0.0336 1.0000 Uani . .
C53 C 0.80989(7) 0.74599(12) 0.76600(7) 0.0405 1.0000 Uani . .
C54 C 0.87444(8) 0.76036(15) 0.79494(8) 0.0530 1.0000 Uani . .
C55 C 0.88503(10) 0.82682(17) 0.84153(10) 0.0698 1.0000 Uani . .
C56 C 0.69415(7) 0.65291(12) 0.71771(7) 0.0348 1.0000 Uani . .
C57 C 0.70459(8) 0.57726(13) 0.75858(8) 0.0428 1.0000 Uani . .
C58 C 0.65228(8) 0.56269(13) 0.77946(8) 0.0458 1.0000 Uani . .
C59 C 0.66315(10) 0.49222(15) 0.82361(9) 0.0621 1.0000 Uani . .
C60 C 0.73839(7) 0.57962(11) 0.65083(7) 0.0347 1.0000 Uani . .
C61 C 0.68046(8) 0.55871(13) 0.60820(8) 0.0448 1.0000 Uani . .
C62 C 0.68418(8) 0.47407(12) 0.57717(7) 0.0421 1.0000 Uani . .
C63 C 0.62530(8) 0.44951(14) 0.53647(8) 0.0504 1.0000 Uani . .
C64 C 0.72164(7) 0.74373(11) 0.64954(7) 0.0359 1.0000 Uani . .
C65 C 0.76155(8) 0.76753(12) 0.61508(7) 0.0396 1.0000 Uani . .
C66 C 0.73357(9) 0.83953(13) 0.57365(8) 0.0467 1.0000 Uani . .
C67 C 0.77191(10) 0.86918(14) 0.53909(8) 0.0548 1.0000 Uani . .
O1 O 0.68426(5) 0.90376(9) 0.74096(5) 0.0487 1.0000 Uani . .
C2 C 0.53446(8) 0.58863(13) 0.38253(7) 0.0407 1.0000 Uani . .
N31 N 0.54450(7) 0.65537(10) 0.34971(6) 0.0438 1.0000 Uani . .
C32 C 0.56694(7) 0.74032(12) 0.36630(7) 0.0395 1.0000 Uani . .
C33 C 0.56526(8) 0.80294(14) 0.32520(8) 0.0446 1.0000 Uani . .
C34 C 0.58682(8) 0.88810(14) 0.33823(8) 0.0489 1.0000 Uani . .
C35 C 0.61064(8) 0.91483(13) 0.39244(9) 0.0484 1.0000 Uani . .
C36 C 0.61181(8) 0.85243(13) 0.43279(8) 0.0483 1.0000 Uani . .
C37 C 0.59085(8) 0.76654(13) 0.42080(8) 0.0447 1.0000 Uani . .
C38 C 0.63217(10) 1.00846(14) 0.40715(10) 0.0654 1.0000 Uani . .
N41 N 0.50992(6) 0.51524(10) 0.35235(6) 0.0428 1.0000 Uani . .
C42 C 0.49320(7) 0.43543(12) 0.37213(7) 0.0370 1.0000 Uani . .
C43 C 0.47631(7) 0.36478(13) 0.33535(7) 0.0436 1.0000 Uani . .
C44 C 0.45869(8) 0.28451(14) 0.35179(8) 0.0468 1.0000 Uani . .
C45 C 0.45745(7) 0.27088(13) 0.40552(8) 0.0437 1.0000 Uani . .
C46 C 0.47418(8) 0.34173(12) 0.44164(8) 0.0426 1.0000 Uani . .
C47 C 0.49167(7) 0.42304(12) 0.42593(7) 0.0393 1.0000 Uani . .
C48 C 0.43967(9) 0.18281(14) 0.42373(10) 0.0598 1.0000 Uani . .
C1 C 0.63295(7) 0.91041(12) 0.74182(7) 0.0366 1.0000 Uani . .
F1 F 0.5000 0.92537(11) 0.7500 0.0552 1.0000 Uani S T
N11 N 0.61080(6) 0.86796(10) 0.77862(6) 0.0400 1.0000 Uani . .
C12 C 0.64049(7) 0.81299(11) 0.82250(7) 0.0366 1.0000 Uani . .
C13 C 0.60645(8) 0.76774(13) 0.85000(8) 0.0455 1.0000 Uani . .
C14 C 0.63204(9) 0.71408(13) 0.89448(8) 0.0490 1.0000 Uani . .
C15 C 0.69275(9) 0.70267(13) 0.91361(8) 0.0459 1.0000 Uani . .
C16 C 0.72614(8) 0.74807(12) 0.88599(8) 0.0426 1.0000 Uani . .
C17 C 0.70115(7) 0.80257(12) 0.84116(7) 0.0383 1.0000 Uani . .
C18 C 0.72047(10) 0.64429(15) 0.96230(9) 0.0603 1.0000 Uani . .
N21 N 0.59133(6) 0.96134(10) 0.70584(6) 0.0406 1.0000 Uani . .
C22 C 0.59657(7) 1.01095(12) 0.66070(7) 0.0378 1.0000 Uani . .
C23 C 0.54686(8) 1.05628(15) 0.62957(9) 0.0540 1.0000 Uani . .
C24 C 0.54849(9) 1.10700(16) 0.58484(9) 0.0602 1.0000 Uani . .
C25 C 0.59908(8) 1.11460(14) 0.56870(8) 0.0491 1.0000 Uani . .
C26 C 0.64766(8) 1.06787(13) 0.59940(8) 0.0439 1.0000 Uani . .
C27 C 0.64743(7) 1.01652(12) 0.64495(7) 0.0388 1.0000 Uani . .
C28 C 0.60046(11) 1.17160(17) 0.52027(9) 0.0690 1.0000 Uani . .
F2 F 0.5000 0.57926(12) 0.2500 0.0748 1.0000 Uani S T
H471 H 0.5039 0.4698 0.4514 0.0472 1.0000 Uiso R .
H461 H 0.4736 0.3348 0.4787 0.0501 1.0000 Uiso R .
H483 H 0.4315 0.1882 0.4593 0.0912 1.0000 Uiso R .
H481 H 0.4707 0.1385 0.4270 0.0903 1.0000 Uiso R .
H482 H 0.4051 0.1597 0.3968 0.0897 1.0000 Uiso R .
H441 H 0.4476 0.2365 0.3254 0.0553 1.0000 Uiso R .
H431 H 0.4777 0.3729 0.2989 0.0514 1.0000 Uiso R .
H411 H 0.5016 0.5206 0.3178 0.0517 1.0000 Uiso R .
H371 H 0.5914 0.7253 0.4496 0.0527 1.0000 Uiso R .
H361 H 0.6282 0.8703 0.4700 0.0572 1.0000 Uiso R .
H383 H 0.6547 1.0144 0.4453 0.0986 1.0000 Uiso R .
H381 H 0.6559 1.0278 0.3843 0.0985 1.0000 Uiso R .
H382 H 0.6002 1.0484 0.3998 0.0977 1.0000 Uiso R .
H341 H 0.5842 0.9294 0.3092 0.0584 1.0000 Uiso R .
H331 H 0.5486 0.7855 0.2881 0.0520 1.0000 Uiso R .
H311 H 0.5344 0.6451 0.3148 0.0530 1.0000 Uiso R .
H171 H 0.7252 0.8328 0.8234 0.0451 1.0000 Uiso R .
H161 H 0.7679 0.7408 0.8987 0.0498 1.0000 Uiso R .
H182 H 0.7622 0.6393 0.9684 0.0910 1.0000 Uiso R .
H183 H 0.7147 0.6661 0.9956 0.0905 1.0000 Uiso R .
H181 H 0.7039 0.5864 0.9573 0.0911 1.0000 Uiso R .
H141 H 0.6074 0.6839 0.9129 0.0589 1.0000 Uiso R .
H131 H 0.5643 0.7751 0.8381 0.0553 1.0000 Uiso R .
H111 H 0.5731 0.8777 0.7744 0.0487 1.0000 Uiso R .
H271 H 0.6817 0.9851 0.6655 0.0460 1.0000 Uiso R .
H261 H 0.6833 1.0717 0.5891 0.0532 1.0000 Uiso R .
H282 H 0.6395 1.1840 0.5196 0.1049 1.0000 Uiso R .
H283 H 0.5787 1.2245 0.5179 0.1044 1.0000 Uiso R .
H281 H 0.5809 1.1410 0.4863 0.1044 1.0000 Uiso R .
H241 H 0.5137 1.1378 0.5640 0.0721 1.0000 Uiso R .
H231 H 0.5121 1.0526 0.6404 0.0643 1.0000 Uiso R .
H211 H 0.5571 0.9608 0.7111 0.0488 1.0000 Uiso R .
H673 H 0.7509 0.9130 0.5127 0.0816 1.0000 Uiso R .
H672 H 0.8083 0.8950 0.5633 0.0817 1.0000 Uiso R .
H671 H 0.7816 0.8180 0.5192 0.0820 1.0000 Uiso R .
H662 H 0.7241 0.8903 0.5926 0.0569 1.0000 Uiso R .
H661 H 0.6952 0.8168 0.5493 0.0567 1.0000 Uiso R .
H652 H 0.8000 0.7890 0.6392 0.0477 1.0000 Uiso R .
H651 H 0.7681 0.7148 0.5950 0.0490 1.0000 Uiso R .
H642 H 0.7198 0.7924 0.6742 0.0424 1.0000 Uiso R .
H641 H 0.6825 0.7325 0.6252 0.0426 1.0000 Uiso R .
H633 H 0.6281 0.3927 0.5177 0.0752 1.0000 Uiso R .
H632 H 0.5951 0.4416 0.5562 0.0732 1.0000 Uiso R .
H631 H 0.6128 0.4969 0.5085 0.0753 1.0000 Uiso R .
H622 H 0.6971 0.4261 0.6031 0.0505 1.0000 Uiso R .
H621 H 0.7142 0.4827 0.5577 0.0513 1.0000 Uiso R .
H612 H 0.6700 0.6076 0.5811 0.0554 1.0000 Uiso R .
H611 H 0.6501 0.5521 0.6266 0.0551 1.0000 Uiso R .
H602 H 0.7694 0.5882 0.6328 0.0415 1.0000 Uiso R .
H601 H 0.7500 0.5311 0.6774 0.0403 1.0000 Uiso R .
H593 H 0.6290 0.4853 0.8361 0.0931 1.0000 Uiso R .
H592 H 0.6967 0.5104 0.8548 0.0932 1.0000 Uiso R .
H591 H 0.6721 0.4348 0.8104 0.0927 1.0000 Uiso R .
H582 H 0.6406 0.6186 0.7927 0.0564 1.0000 Uiso R .
H581 H 0.6205 0.5433 0.7475 0.0562 1.0000 Uiso R .
H572 H 0.7384 0.5916 0.7895 0.0532 1.0000 Uiso R .
H571 H 0.7130 0.5244 0.7425 0.0520 1.0000 Uiso R .
H562 H 0.6947 0.7088 0.7365 0.0395 1.0000 Uiso R .
H561 H 0.6567 0.6456 0.6903 0.0400 1.0000 Uiso R .
H553 H 0.9270 0.8322 0.8614 0.1047 1.0000 Uiso R .
H552 H 0.8654 0.8071 0.8683 0.1048 1.0000 Uiso R .
H551 H 0.8694 0.8843 0.8274 0.1047 1.0000 Uiso R .
H542 H 0.8941 0.7030 0.8086 0.0651 1.0000 Uiso R .
H541 H 0.8904 0.7842 0.7671 0.0642 1.0000 Uiso R .
H532 H 0.7905 0.7307 0.7935 0.0501 1.0000 Uiso R .
H531 H 0.7918 0.7993 0.7481 0.0499 1.0000 Uiso R .
H522 H 0.8259 0.6771 0.7015 0.0388 1.0000 Uiso R .
H521 H 0.8097 0.6148 0.7438 0.0385 1.0000 Uiso R .

loop_
_atom_site_aniso_label
_atom_site_aniso_U_11
_atom_site_aniso_U_22
_atom_site_aniso_U_33
_atom_site_aniso_U_23
_atom_site_aniso_U_13
_atom_site_aniso_U_12
O2 0.0908(11) 0.0516(9) 0.0313(7) 0.0015(6) 0.0100(7) -0.0134(8)
N51 0.0302(7) 0.0358(8) 0.0320(7) 0.0004(6) 0.0107(6) 0.0048(6)
C52 0.0279(8) 0.0398(10) 0.0340(9) 0.0020(7) 0.0105(7) 0.0044(7)
C53 0.0352(9) 0.0441(10) 0.0427(10) -0.0047(8) 0.0122(8) 0.0025(8)
C54 0.0397(10) 0.0647(14) 0.0563(12) -0.0172(11) 0.0169(9) -0.0080(10)
C55 0.0543(13) 0.0846(17) 0.0726(15) -0.0318(13) 0.0223(12) -0.0214(12)
C56 0.0283(8) 0.0408(10) 0.0362(9) -0.0016(8) 0.0111(7) 0.0040(7)
C57 0.0396(10) 0.0468(11) 0.0453(10) 0.0088(9) 0.0180(8) 0.0085(8)
C58 0.0415(10) 0.0494(11) 0.0489(11) 0.0064(9) 0.0173(9) 0.0019(9)
C59 0.0592(13) 0.0648(14) 0.0681(14) 0.0221(12) 0.0279(11) -0.0007(11)
C60 0.0353(9) 0.0360(9) 0.0336(9) 0.0006(7) 0.0113(7) 0.0077(7)
C61 0.0415(10) 0.0459(11) 0.0418(10) -0.0042(9) 0.0042(8) 0.0086(9)
C62 0.0402(10) 0.0452(11) 0.0410(10) -0.0045(8) 0.0122(8) 0.0020(8)
C63 0.0476(11) 0.0538(12) 0.0464(11) -0.0091(9) 0.0088(9) 0.0013(9)
C64 0.0363(9) 0.0356(9) 0.0352(9) 0.0017(8) 0.0099(7) 0.0071(7)
C65 0.0438(10) 0.0399(10) 0.0375(9) 0.0019(8) 0.0156(8) 0.0038(8)
C66 0.0500(11) 0.0475(11) 0.0427(10) 0.0084(9) 0.0140(9) 0.0032(9)
C67 0.0679(14) 0.0505(12) 0.0490(12) 0.0090(10) 0.0220(10) -0.0004(10)
O1 0.0288(6) 0.0622(9) 0.0606(8) 0.0115(7) 0.0219(6) 0.0054(6)
C2 0.0394(10) 0.0469(11) 0.0353(10) 0.0025(9) 0.0102(8) 0.0080(8)
N31 0.0499(9) 0.0505(10) 0.0333(8) 0.0035(7) 0.0161(7) 0.0051(8)
C32 0.0329(9) 0.0479(11) 0.0416(10) 0.0065(9) 0.0172(8) 0.0099(8)
C33 0.0422(10) 0.0576(13) 0.0403(10) 0.0077(9) 0.0220(8) 0.0121(9)
C34 0.0456(11) 0.0547(13) 0.0560(12) 0.0192(10) 0.0299(10) 0.0158(10)
C35 0.0386(10) 0.0488(12) 0.0622(13) 0.0127(10) 0.0218(9) 0.0096(9)
C36 0.0410(10) 0.0522(12) 0.0484(11) 0.0063(9) 0.0082(9) 0.0009(9)
C37 0.0422(10) 0.0485(12) 0.0428(11) 0.0093(9) 0.0116(8) 0.0036(9)
C38 0.0678(15) 0.0493(13) 0.0826(16) 0.0111(12) 0.0277(13) 0.0009(11)
N41 0.0483(9) 0.0489(9) 0.0306(7) -0.0018(7) 0.0108(7) 0.0067(7)
C42 0.0291(8) 0.0427(10) 0.0367(9) -0.0029(8) 0.0059(7) 0.0096(8)
C43 0.0349(9) 0.0569(12) 0.0355(9) -0.0082(9) 0.0052(8) 0.0098(9)
C44 0.0334(9) 0.0500(12) 0.0511(12) -0.0174(9) 0.0038(8) 0.0048(9)
C45 0.0308(9) 0.0453(11) 0.0504(11) -0.0065(9) 0.0049(8) 0.0028(8)
C46 0.0366(10) 0.0487(11) 0.0410(10) -0.0040(9) 0.0095(8) 0.0012(8)
C47 0.0377(9) 0.0437(11) 0.0355(9) -0.0062(8) 0.0091(7) 0.0035(8)
C48 0.0521(12) 0.0496(12) 0.0728(15) -0.0062(11) 0.0110(11) -0.0059(10)
C1 0.0283(9) 0.0381(10) 0.0456(10) -0.0092(8) 0.0145(8) -0.0040(7)
F1 0.0305(8) 0.0749(11) 0.0644(10) 0.0000 0.0207(7) 0.0000
N11 0.0254(7) 0.0496(9) 0.0487(9) -0.0050(7) 0.0168(7) -0.0041(6)
C12 0.0334(9) 0.0363(9) 0.0447(10) -0.0102(8) 0.0184(8) -0.0069(7)
C13 0.0379(10) 0.0481(11) 0.0577(12) -0.0084(10) 0.0254(9) -0.0093(9)
C14 0.0505(12) 0.0496(12) 0.0575(12) -0.0059(10) 0.0320(10) -0.0129(9)
C15 0.0544(12) 0.0434(11) 0.0470(11) -0.0033(9) 0.0259(9) -0.0050(9)
C16 0.0400(10) 0.0451(11) 0.0466(11) -0.0031(9) 0.0191(8) -0.0040(8)
C17 0.0369(9) 0.0392(10) 0.0454(10) -0.0058(8) 0.0219(8) -0.0068(8)
C18 0.0682(14) 0.0626(14) 0.0591(13) 0.0083(11) 0.0325(11) -0.0016(11)
N21 0.0251(7) 0.0505(9) 0.0493(9) -0.0041(7) 0.0157(7) 0.0013(7)
C22 0.0298(9) 0.0425(10) 0.0411(9) -0.0090(8) 0.0105(7) 0.0013(8)
C23 0.0306(10) 0.0752(15) 0.0572(13) -0.0010(11) 0.0148(9) 0.0116(9)
C24 0.0410(11) 0.0798(16) 0.0566(13) 0.0080(12) 0.0098(10) 0.0224(11)
C25 0.0438(11) 0.0546(12) 0.0459(11) 0.0015(9) 0.0087(9) 0.0086(9)
C26 0.0340(9) 0.0478(11) 0.0512(11) -0.0003(9) 0.0144(8) 0.0026(8)
C27 0.0269(8) 0.0402(10) 0.0489(10) -0.0017(8) 0.0107(7) 0.0022(7)
C28 0.0642(14) 0.0798(17) 0.0606(14) 0.0174(12) 0.0148(11) 0.0182(13)
F2 0.1204(16) 0.0725(12) 0.0329(8) 0.0000 0.0251(9) 0.0000

loop_
_atom_type_symbol
_atom_type_scat_dispersion_real
_atom_type_scat_dispersion_imag
_atom_type_scat_Cromer_Mann_a1
_atom_type_scat_Cromer_Mann_b1
_atom_type_scat_Cromer_Mann_a2
_atom_type_scat_Cromer_Mann_b2
_atom_type_scat_Cromer_Mann_a3
_atom_type_scat_Cromer_Mann_b3
_atom_type_scat_Cromer_Mann_a4
_atom_type_scat_Cromer_Mann_b4
_atom_type_scat_Cromer_Mann_c
_atom_type_scat_source
C 0.0033 0.0016 2.3100 20.8439 1.0200 10.2075 1.5886 0.5687 0.8650 51.6512 0.2156 'International Tables Vol C 4.2.6.8 and 6.1.1.4'
H 0.0000 0.0000 0.4930 10.5109 0.3229 26.1257 0.1402 3.1424 0.0408 57.7998 0.0030 'International Tables Vol C 4.2.6.8 and 6.1.1.4'
N 0.0061 0.0033 12.2126 0.0057 3.1322 9.8933 2.0125 28.9975 1.1663 0.5826 -11.5290 'International Tables Vol C 4.2.6.8 and 6.1.1.4'
O 0.0106 0.0060 3.0485 13.2771 2.2868 5.7011 1.5463 0.3239 0.8670 32.9089 0.2508 'International Tables Vol C 4.2.6.8 and 6.1.1.4'
F 0.0171 0.0103 3.5392 10.2825 2.6412 4.2944 1.5170 0.2615 1.0243 26.1476 0.2776 'International Tables Vol C 4.2.6.8 and 6.1.1.4'

loop_
_geom_angle_atom_site_label_1
_geom_angle_atom_site_label_2
_geom_angle_atom_site_label_3
_geom_angle
_geom_angle_publ_flag
C52 N51 C56 111.06(12) yes
C52 N51 C60 107.09(12) yes
C56 N51 C60 110.86(12) yes
C52 N51 C64 110.80(13) yes
C56 N51 C64 106.75(12) yes
C60 N51 C64 110.31(12) yes
N51 C52 C53 115.68(13) yes
N51 C52 H522 105.6 no
C53 C52 H522 111.8 no
N51 C52 H521 105.8 no
C53 C52 H521 109.9 no
H522 C52 H521 107.7 no
C52 C53 C54 111.12(14) yes
C52 C53 H532 108.8 no
C54 C53 H532 108.5 no
C52 C53 H531 110.0 no
C54 C53 H531 111.2 no
H532 C53 H531 107.2 no
C53 C54 C55 112.60(16) yes
C53 C54 H542 110.6 no
C55 C54 H542 110.3 no
C53 C54 H541 105.2 no
C55 C54 H541 108.7 no
H542 C54 H541 109.3 no
C54 C55 H553 111.4 no
C54 C55 H552 110.0 no
H553 C55 H552 107.0 no
C54 C55 H551 110.1 no
H553 C55 H551 109.9 no
H552 C55 H551 108.4 no
N51 C56 C57 115.69(13) yes
N51 C56 H562 106.2 no
C57 C56 H562 109.8 no
N51 C56 H561 105.7 no
C57 C56 H561 109.9 no
H562 C56 H561 109.4 no
C56 C57 C58 111.55(14) yes
C56 C57 H572 108.6 no
C58 C57 H572 108.8 no
C56 C57 H571 110.4 no
C58 C57 H571 109.6 no
H572 C57 H571 107.8 no
C57 C58 C59 112.75(16) yes
C57 C58 H582 110.3 no
C59 C58 H582 110.5 no
C57 C58 H581 105.5 no
C59 C58 H581 109.2 no
H582 C58 H581 108.4 no
C58 C59 H593 110.3 no
C58 C59 H592 108.9 no
H593 C59 H592 109.1 no
C58 C59 H591 111.9 no
H593 C59 H591 108.1 no
H592 C59 H591 108.5 no
N51 C60 C61 115.76(13) yes
N51 C60 H602 106.9 no
C61 C60 H602 110.1 no
N51 C60 H601 104.5 no
C61 C60 H601 110.6 no
H602 C60 H601 108.7 no
C60 C61 C62 111.44(14) yes
C60 C61 H612 109.5 no
C62 C61 H612 107.6 no
C60 C61 H611 109.0 no
C62 C61 H611 109.4 no
H612 C61 H611 109.9 no
C61 C62 C63 111.93(15) yes
C61 C62 H622 109.1 no
C63 C62 H622 109.1 no
C61 C62 H621 108.3 no
C63 C62 H621 110.4 no
H622 C62 H621 107.9 no
C62 C63 H633 110.8 no
C62 C63 H632 110.1 no
H633 C63 H632 107.7 no
C62 C63 H631 109.6 no
H633 C63 H631 108.8 no
H632 C63 H631 109.8 no
N51 C64 C65 116.08(13) yes
N51 C64 H642 105.8 no
C65 C64 H642 110.6 no
N51 C64 H641 106.4 no
C65 C64 H641 108.7 no
H642 C64 H641 108.9 no
C64 C65 C66 110.33(14) yes
C64 C65 H652 110.0 no
C66 C65 H652 109.4 no
C64 C65 H651 109.6 no
C66 C65 H651 108.6 no
H652 C65 H651 108.9 no
C65 C66 C67 113.36(16) yes
C65 C66 H662 109.6 no
C67 C66 H662 109.3 no
C65 C66 H661 108.5 no
C67 C66 H661 109.9 no
H662 C66 H661 105.8 no
C66 C67 H673 109.0 no
C66 C67 H672 109.0 no
H673 C67 H672 110.2 no
C66 C67 H671 110.2 no
H673 C67 H671 109.1 no
H672 C67 H671 109.3 no
O2 C2 N31 123.87(18) yes
O2 C2 N41 124.43(17) yes
N31 C2 N41 111.70(15) yes
C2 N31 C32 127.13(15) yes
C2 N31 H311 116.8 no
C32 N31 H311 116.0 no
N31 C32 C33 117.68(16) yes
N31 C32 C37 124.45(16) yes
C33 C32 C37 117.87(18) yes
C32 C33 C34 121.17(18) yes
C32 C33 H331 118.0 no
C34 C33 H331 120.8 no
C33 C34 C35 121.35(18) yes
C33 C34 H341 118.9 no
C35 C34 H341 119.7 no
C34 C35 C36 116.98(19) yes
C34 C35 C38 121.78(19) yes
C36 C35 C38 121.2(2) yes
C35 C36 C37 122.78(19) yes
C35 C36 H361 117.3 no
C37 C36 H361 119.9 no
C32 C37 C36 119.85(18) yes
C32 C37 H371 119.3 no
C36 C37 H371 120.9 no
C35 C38 H383 112.6 no
C35 C38 H381 110.3 no
H383 C38 H381 109.0 no
C35 C38 H382 110.4 no
H383 C38 H382 108.5 no
H381 C38 H382 105.8 no
C2 N41 C42 127.28(15) yes
C2 N41 H411 115.7 no
C42 N41 H411 116.8 no
N41 C42 C43 117.79(16) yes
N41 C42 C47 124.06(16) yes
C43 C42 C47 118.15(17) yes
C42 C43 C44 120.96(17) yes
C42 C43 H431 118.2 no
C44 C43 H431 120.8 no
C43 C44 C45 121.55(17) yes
C43 C44 H441 119.1 no
C45 C44 H441 119.3 no
C44 C45 C46 116.92(18) yes
C44 C45 C48 121.51(18) yes
C46 C45 C48 121.56(18) yes
C45 C46 C47 122.50(18) yes
C45 C46 H461 119.1 no
C47 C46 H461 118.4 no
C42 C47 C46 119.93(17) yes
C42 C47 H471 118.9 no
C46 C47 H471 121.1 no
C45 C48 H483 111.2 no
C45 C48 H481 110.5 no
H483 C48 H481 109.1 no
C45 C48 H482 110.9 no
H483 C48 H482 108.8 no
H481 C48 H482 106.2 no
O1 C1 N11 124.30(17) yes
O1 C1 N21 124.03(16) yes
N11 C1 N21 111.67(14) yes
C1 N11 C12 128.06(14) yes
C1 N11 H111 115.3 no
C12 N11 H111 116.7 no
N11 C12 C13 117.09(15) yes
N11 C12 C17 124.51(15) yes
C13 C12 C17 118.37(17) yes
C12 C13 C14 121.07(17) yes
C12 C13 H131 119.5 no
C14 C13 H131 119.4 no
C13 C14 C15 121.31(17) yes
C13 C14 H141 119.3 no
C15 C14 H141 119.4 no
C14 C15 C16 117.10(18) yes
C14 C15 C18 121.09(17) yes
C16 C15 C18 121.80(18) yes
C15 C16 C17 122.41(18) yes
C15 C16 H161 117.9 no
C17 C16 H161 119.7 no
C12 C17 C16 119.74(16) yes
C12 C17 H171 120.1 no
C16 C17 H171 120.2 no
C15 C18 H182 110.9 no
C15 C18 H183 112.8 no
H182 C18 H183 107.4 no
C15 C18 H181 111.1 no
H182 C18 H181 108.7 no
H183 C18 H181 105.6 no
C1 N21 C22 128.36(14) yes
C1 N21 H211 115.0 no
C22 N21 H211 116.6 no
N21 C22 C23 117.16(15) yes
N21 C22 C27 124.44(15) yes
C23 C22 C27 118.39(17) yes
C22 C23 C24 120.75(18) yes
C22 C23 H231 118.4 no
C24 C23 H231 120.8 no
C23 C24 C25 121.94(18) yes
C23 C24 H241 119.3 no
C25 C24 H241 118.7 no
C24 C25 C26 116.56(18) yes
C24 C25 C28 121.31(18) yes
C26 C25 C28 122.13(18) yes
C25 C26 C27 122.78(17) yes
C25 C26 H261 118.4 no
C27 C26 H261 118.8 no
C26 C27 C22 119.57(16) yes
C26 C27 H271 121.0 no
C22 C27 H271 119.4 no
C25 C28 H282 112.6 no
C25 C28 H283 112.7 no
H282 C28 H283 110.9 no
C25 C28 H281 109.8 no
H282 C28 H281 106.8 no
H283 C28 H281 103.6 no

loop_
_geom_bond_atom_site_label_1
_geom_bond_atom_site_label_2
_geom_bond_distance
_geom_bond_publ_flag
O2 C2 1.220(2) yes
N51 C52 1.520(2) yes
N51 C56 1.526(2) yes
N51 C60 1.521(2) yes
N51 C64 1.521(2) yes
C52 C53 1.509(2) yes
C52 H522 0.965 no
C52 H521 0.967 no
C53 C54 1.511(2) yes
C53 H532 0.974 no
C53 H531 0.959 no
C54 C55 1.513(3) yes
C54 H542 0.994 no
C54 H541 0.968 no
C55 H553 0.982 no
C55 H552 0.981 no
C55 H551 0.966 no
C56 C57 1.511(2) yes
C56 H562 0.965 no
C56 H561 0.963 no
C57 C58 1.511(2) yes
C57 H572 0.969 no
C57 H571 0.942 no
C58 C59 1.509(3) yes
C58 H582 0.976 no
C58 H581 0.978 no
C59 H593 0.963 no
C59 H592 0.984 no
C59 H591 0.972 no
C60 C61 1.514(2) yes
C60 H602 0.987 no
C60 H601 0.976 no
C61 C62 1.513(2) yes
C61 H612 0.988 no
C61 H611 0.978 no
C62 C63 1.521(3) yes
C62 H622 0.965 no
C62 H621 0.994 no
C63 H633 0.990 no
C63 H632 0.999 no
C63 H631 0.989 no
C64 C65 1.517(2) yes
C64 H642 0.972 no
C64 H641 0.969 no
C65 C66 1.519(2) yes
C65 H652 0.993 no
C65 H651 0.979 no
C66 C67 1.512(3) yes
C66 H662 0.965 no
C66 H661 1.000 no
C67 H673 0.967 no
C67 H672 0.982 no
C67 H671 0.985 no
O1 C1 1.2345(19) yes
C2 N31 1.371(2) yes
C2 N41 1.371(2) yes
N31 C32 1.400(2) yes
N31 H311 0.863 no
C32 C33 1.398(2) yes
C32 C37 1.390(3) yes
C33 C34 1.382(3) yes
C33 H331 0.946 no
C34 C35 1.386(3) yes
C34 H341 0.953 no
C35 C36 1.385(3) yes
C35 C38 1.506(3) yes
C36 C37 1.385(3) yes
C36 H361 0.950 no
C37 H371 0.957 no
C38 H383 0.963 no
C38 H381 0.968 no
C38 H382 0.943 no
N41 C42 1.404(2) yes
N41 H411 0.846 no
C42 C43 1.393(2) yes
C42 C47 1.393(2) yes
C43 C44 1.383(3) yes
C43 H431 0.945 no
C44 C45 1.391(3) yes
C44 H441 0.967 no
C45 C46 1.385(3) yes
C45 C48 1.504(3) yes
C46 C47 1.388(3) yes
C46 H461 0.954 no
C47 H471 0.942 no
C48 H483 0.983 no
C48 H481 0.979 no
C48 H482 0.966 no
C1 N11 1.363(2) yes
C1 N21 1.367(2) yes
N11 C12 1.400(2) yes
N11 H111 0.885 no
C12 C13 1.396(2) yes
C12 C17 1.391(2) yes
C13 C14 1.376(3) yes
C13 H131 0.966 no
C14 C15 1.394(3) yes
C14 H141 0.966 no
C15 C16 1.388(2) yes
C15 C18 1.501(3) yes
C16 C17 1.387(3) yes
C16 H161 0.958 no
C17 H171 0.946 no
C18 H182 0.963 no
C18 H183 0.957 no
C18 H181 0.949 no
N21 C22 1.406(2) yes
N21 H211 0.865 no
C22 C23 1.392(3) yes
C22 C27 1.389(2) yes
C23 C24 1.380(3) yes
C23 H231 0.950 no
C24 C25 1.390(3) yes
C24 H241 0.961 no
C25 C26 1.381(3) yes
C25 C28 1.509(3) yes
C26 C27 1.394(3) yes
C26 H261 0.963 no
C27 H271 0.953 no
C28 H282 0.956 no
C28 H283 0.941 no
C28 H281 0.968 no

loop_
_geom_hbond_atom_site_label_D
_geom_hbond_atom_site_label_H
_geom_hbond_atom_site_label_A
_geom_hbond_angle_DHA
_geom_hbond_distance_DH
_geom_hbond_distance_HA
_geom_hbond_distance_DA
_geom_hbond_publ_flag
C47 H471 O2 122.77 0.942 2.242 2.863(3) yes
C37 H371 O2 121.76 0.957 2.227 2.850(3) yes
C17 H171 O1 120.34 0.946 2.297 2.892(3) yes
C27 H271 O1 122.37 0.953 2.262 2.887(3) yes
C63 H631 O2 160.02 0.989 2.571 3.516(3) yes
